data_7158155
loop_
_publ_author_name
'Li, Wenhui'
'Xin, Jie'
'Zhai, Pingan'
'Lin, Jianying'
'Huang, Shuangping'
'Gao, Wenchao'
'Li, Xing'

_publ_section_title
;
 Access to highly functionalized imidazolones bearing \a-amino acid esters
 <i>via</i> KOH-promoted annulation of amidines, nitrosoarenes and malonic
 esters.
;
_journal_issue 29
_journal_name_full 'Organic &amp; biomolecular chemistry'
_journal_page_first 6473
_journal_page_last 6477
_journal_paper_doi 10.1039/d1ob00930c
_journal_volume 19
_journal_year 2021
_chemical_formula_moiety 'C24 H21 N3 O3'
_chemical_formula_sum 'C24 H21 N3 O3'
_chemical_formula_weight 399.44
_space_group_crystal_system orthorhombic
_space_group_IT_number 61
_space_group_name_Hall '-P 2ac 2ab'
_space_group_name_H-M_alt 'P b c a'
_atom_sites_solution_hydrogens geom
_atom_sites_solution_primary dual
_audit_creation_date 2018-06-11
_audit_creation_method
;
Olex2 1.2
(compiled 2018.05.29 svn.r3508 for OlexSys, GUI svn.r5506)
;
_audit_update_record
;
2021-06-24 deposited with the CCDC.	2021-06-30 downloaded from the CCDC.
;
_cell_angle_alpha 90
_cell_angle_beta 90
_cell_angle_gamma 90
_cell_formula_units_Z 8
_cell_length_a 12.1633(9)
_cell_length_b 16.9191(14)
_cell_length_c 20.7850(16)
_cell_measurement_reflns_used 9867
_cell_measurement_temperature 273(2)
_cell_measurement_theta_max 24.572
_cell_measurement_theta_min 2.283
_cell_volume 4277.4(6)
_computing_cell_refinement 'SAINT v8.37A (Bruker, 2015)'
_computing_data_reduction 'SAINT v8.37A (Bruker, 2015)'
_computing_molecular_graphics 'Olex2 (Dolomanov et al., 2009)'
_computing_publication_material 'Olex2 (Dolomanov et al., 2009)'
_computing_structure_refinement 'ShelXL (Sheldrick, 2015)'
_computing_structure_solution 'ShelXT (Sheldrick, 2015)'
_diffrn_ambient_temperature 273.15
_diffrn_measured_fraction_theta_full 0.997
_diffrn_measured_fraction_theta_max 0.997
_diffrn_measurement_device_type 'CCD area detector'
_diffrn_measurement_method 'phi and omega scans'
_diffrn_radiation_monochromator graphite
_diffrn_radiation_type MoK\a
_diffrn_radiation_wavelength 0.71073
_diffrn_reflns_av_R_equivalents 0.0544
_diffrn_reflns_av_unetI/netI 0.0299
_diffrn_reflns_Laue_measured_fraction_full 0.997
_diffrn_reflns_Laue_measured_fraction_max 0.997
_diffrn_reflns_limit_h_max 16
_diffrn_reflns_limit_h_min -16
_diffrn_reflns_limit_k_max 22
_diffrn_reflns_limit_k_min -22
_diffrn_reflns_limit_l_max 27
_diffrn_reflns_limit_l_min -27
_diffrn_reflns_number 73985
_diffrn_reflns_point_group_measured_fraction_full 0.997
_diffrn_reflns_point_group_measured_fraction_max 0.997
_diffrn_reflns_theta_full 25.242
_diffrn_reflns_theta_max 28.357
_diffrn_reflns_theta_min 2.845
_exptl_absorpt_coefficient_mu 0.083
_exptl_absorpt_correction_T_max 0.7457
_exptl_absorpt_correction_T_min 0.7049
_exptl_absorpt_correction_type multi-scan
_exptl_absorpt_process_details
'SADABS-2016/2 (Bruker,2016/2) was used for absorption correction. wR2(int) was 0.1052 before and 0.0562 after correction. The Ratio of minimum to maximum transmission is 0.9453. The \l/2 correction factor is Not present.'
_exptl_crystal_colour colourless
_exptl_crystal_colour_primary colourless
_exptl_crystal_density_diffrn 1.241
_exptl_crystal_description block
_exptl_crystal_F_000 1680
_exptl_crystal_size_max 0.35
_exptl_crystal_size_mid 0.27
_exptl_crystal_size_min 0.21
_refine_diff_density_max 0.291
_refine_diff_density_min -0.322
_refine_diff_density_rms 0.042
_refine_ls_extinction_method none
_refine_ls_goodness_of_fit_ref 1.045
_refine_ls_hydrogen_treatment constr
_refine_ls_matrix_type full
_refine_ls_number_parameters 272
_refine_ls_number_reflns 5330
_refine_ls_number_restraints 0
_refine_ls_restrained_S_all 1.045
_refine_ls_R_factor_all 0.0976
_refine_ls_R_factor_gt 0.0551
_refine_ls_shift/su_max 0.000
_refine_ls_shift/su_mean 0.000
_refine_ls_structure_factor_coef Fsqd
_refine_ls_weighting_details 'w=1/[\s^2^(Fo^2^)+(0.0617P)^2^+1.2521P] where P=(Fo^2^+2Fc^2^)/3'
_refine_ls_weighting_scheme calc
_refine_ls_wR_factor_gt 0.1267
_refine_ls_wR_factor_ref 0.1476
_reflns_Friedel_coverage 0.000
_reflns_number_gt 3383
_reflns_number_total 5330
_reflns_threshold_expression 'I > 2\s(I)'
_cod_data_source_file d1ob00930c2.cif
_cod_data_source_block cww1
_cod_depositor_comments 'Adding full bibliography for 7158155.cif.'
_cod_database_code 7158155
_shelx_shelxl_version_number 2014/7
_shelx_space_group_comment
;
The symmetry employed for this shelxl refinement is uniquely defined
by the following loop, which should always be used as a source of
symmetry information in preference to the above space-group names.
They are only intended as comments.
;
_shelx_estimated_absorpt_t_max 0.983
_shelx_estimated_absorpt_t_min 0.971
_olex2_refinement_description
;
1. Fixed Uiso
 At 1.2 times of:
  All C(H) groups, All C(H,H) groups, All N(H) groups
 At 1.5 times of:
  All C(H,H,H) groups
2.a Secondary CH2 refined with riding coordinates:
 C3(H3A,H3B)
2.b Aromatic/amide H refined with riding coordinates:
 N3(H3), C7(H7), C20(H20), C11(H11), C24(H24), C14(H14), C8(H8), C18(H18),
 C21(H21), C9(H9), C10(H10), C15(H15), C23(H23), C22(H22), C16(H16), C17(H17)
2.c Idealised Me refined as rotating group:
 C4(H4A,H4B,H4C)
;
_olex2_submission_special_instructions 'No special instructions were received'

loop_
_space_group_symop_operation_xyz
'x, y, z'
'-x+1/2, -y, z+1/2'
'-x, y+1/2, -z+1/2'
'x+1/2, -y+1/2, -z'
'-x, -y, -z'
'x-1/2, y, -z-1/2'
'x, -y-1/2, z-1/2'
'-x-1/2, y-1/2, z'

loop_
_atom_site_label
_atom_site_type_symbol
_atom_site_fract_x
_atom_site_fract_y
_atom_site_fract_z
_atom_site_U_iso_or_equiv
_atom_site_adp_type
_atom_site_occupancy
_atom_site_site_symmetry_order
_atom_site_calc_flag
_atom_site_refinement_flags_posn
_atom_site_refinement_flags_adp
_atom_site_refinement_flags_occupancy
_atom_site_disorder_assembly
_atom_site_disorder_group
O2 O 0.37725(11) 0.31439(8) 0.52189(6) 0.0599(4) Uani 1 1 d . . . . .
N1 N 0.30359(11) 0.36422(8) 0.38504(6) 0.0385(3) Uani 1 1 d . . . . .
O1 O 0.54971(12) 0.35367(9) 0.54038(7) 0.0694(4) Uani 1 1 d . . . . .
N2 N 0.36099(11) 0.45766(8) 0.45543(7) 0.0405(3) Uani 1 1 d . . . . .
N3 N 0.55583(11) 0.43730(9) 0.43177(7) 0.0466(4) Uani 1 1 d . . . . .
H3 H 0.6092 0.4300 0.4583 0.056 Uiso 1 1 calc R . . . .
C6 C 0.23440(13) 0.32309(9) 0.34016(8) 0.0379(4) Uani 1 1 d . . . . .
C12 C 0.28110(13) 0.43320(9) 0.42058(8) 0.0367(4) Uani 1 1 d . . . . .
C5 C 0.41080(13) 0.34246(9) 0.39631(8) 0.0390(4) Uani 1 1 d . . . . .
C19 C 0.57602(14) 0.48288(10) 0.37734(8) 0.0419(4) Uani 1 1 d . . . . .
C13 C 0.17578(14) 0.47544(10) 0.41708(8) 0.0397(4) Uani 1 1 d . . . . .
C1 C 0.45282(13) 0.40196(10) 0.44653(8) 0.0399(4) Uani 1 1 d . . . . .
C7 C 0.19665(15) 0.24951(10) 0.35650(9) 0.0478(4) Uani 1 1 d . . . . .
H7 H 0.2158 0.2272 0.3958 0.057 Uiso 1 1 calc R . . . .
C2 C 0.46778(15) 0.35441(10) 0.50925(9) 0.0462(4) Uani 1 1 d . . . . .
C20 C 0.50527(16) 0.48944(11) 0.32541(9) 0.0497(4) Uani 1 1 d . . . . .
H20 H 0.4372 0.4644 0.3267 0.060 Uiso 1 1 calc R . . . .
C11 C 0.20784(16) 0.35651(11) 0.28198(9) 0.0536(5) Uani 1 1 d . . . . .
H11 H 0.2346 0.4061 0.2707 0.064 Uiso 1 1 calc R . . . .
C24 C 0.67599(16) 0.52238(13) 0.37396(10) 0.0582(5) Uani 1 1 d . . . . .
H24 H 0.7247 0.5196 0.4084 0.070 Uiso 1 1 calc R . . . .
C14 C 0.07553(15) 0.43787(12) 0.41184(10) 0.0552(5) Uani 1 1 d . . . . .
H14 H 0.0728 0.3831 0.4087 0.066 Uiso 1 1 calc R . . . .
C8 C 0.13018(18) 0.20861(12) 0.31437(10) 0.0595(5) Uani 1 1 d . . . . .
H8 H 0.1045 0.1586 0.3252 0.071 Uiso 1 1 calc R . . . .
C18 C 0.17815(16) 0.55688(11) 0.42186(10) 0.0556(5) Uani 1 1 d . . . . .
H18 H 0.2451 0.5830 0.4259 0.067 Uiso 1 1 calc R . . . .
C21 C 0.53442(19) 0.53269(12) 0.27160(10) 0.0599(5) Uani 1 1 d . . . . .
H21 H 0.4862 0.5358 0.2370 0.072 Uiso 1 1 calc R . . . .
C9 C 0.10210(18) 0.24152(12) 0.25670(10) 0.0615(5) Uani 1 1 d . . . . .
H9 H 0.0568 0.2141 0.2284 0.074 Uiso 1 1 calc R . . . .
C10 C 0.14082(19) 0.31508(13) 0.24065(10) 0.0644(6) Uani 1 1 d . . . . .
H10 H 0.1215 0.3372 0.2013 0.077 Uiso 1 1 calc R . . . .
C15 C -0.02045(17) 0.48080(14) 0.41127(12) 0.0696(6) Uani 1 1 d . . . . .
H15 H -0.0877 0.4550 0.4080 0.084 Uiso 1 1 calc R . . . .
C23 C 0.7038(2) 0.56554(14) 0.32031(11) 0.0719(7) Uani 1 1 d . . . . .
H23 H 0.7712 0.5914 0.3189 0.086 Uiso 1 1 calc R . . . .
C22 C 0.6335(2) 0.57100(13) 0.26869(11) 0.0694(6) Uani 1 1 d . . . . .
H22 H 0.6528 0.6002 0.2325 0.083 Uiso 1 1 calc R . . . .
C16 C -0.01721(18) 0.56129(14) 0.41553(11) 0.0702(6) Uani 1 1 d . . . . .
H16 H -0.0822 0.5902 0.4150 0.084 Uiso 1 1 calc R . . . .
C17 C 0.08183(18) 0.59943(13) 0.42063(12) 0.0706(6) Uani 1 1 d . . . . .
H17 H 0.0839 0.6543 0.4233 0.085 Uiso 1 1 calc R . . . .
C3 C 0.3783(2) 0.26361(14) 0.57824(12) 0.0745(7) Uani 1 1 d . . . . .
H3A H 0.3852 0.2951 0.6170 0.089 Uiso 1 1 calc R . . . .
H3B H 0.4399 0.2273 0.5762 0.089 Uiso 1 1 calc R . . . .
C4 C 0.2741(3) 0.2197(2) 0.57882(15) 0.1133(11) Uani 1 1 d . . . . .
H4A H 0.2661 0.1913 0.5391 0.170 Uiso 1 1 calc GR . . . .
H4B H 0.2140 0.2560 0.5837 0.170 Uiso 1 1 calc GR . . . .
H4C H 0.2741 0.1830 0.6141 0.170 Uiso 1 1 calc GR . . . .
O3 O 0.45957(10) 0.28730(7) 0.37333(6) 0.0512(3) Uani 1 1 d . . . . .

loop_
_atom_site_aniso_label
_atom_site_aniso_U_11
_atom_site_aniso_U_22
_atom_site_aniso_U_33
_atom_site_aniso_U_23
_atom_site_aniso_U_13
_atom_site_aniso_U_12
O2 0.0557(8) 0.0650(9) 0.0589(8) 0.0220(7) -0.0015(6) -0.0100(7)
N1 0.0379(8) 0.0328(7) 0.0447(8) -0.0020(6) -0.0029(6) 0.0001(6)
O1 0.0611(9) 0.0771(10) 0.0701(10) 0.0275(8) -0.0210(8) -0.0055(7)
N2 0.0411(8) 0.0356(7) 0.0448(8) 0.0008(6) -0.0049(6) -0.0009(6)
N3 0.0363(8) 0.0480(8) 0.0554(9) 0.0121(7) -0.0078(7) -0.0057(6)
C6 0.0397(9) 0.0334(8) 0.0405(9) -0.0021(7) -0.0011(7) 0.0004(7)
C12 0.0403(9) 0.0301(8) 0.0398(9) 0.0033(7) 0.0013(7) -0.0013(6)
C5 0.0388(9) 0.0336(8) 0.0447(9) 0.0060(7) 0.0021(7) -0.0015(7)
C19 0.0411(9) 0.0352(8) 0.0495(10) -0.0008(7) 0.0039(8) 0.0011(7)
C13 0.0394(9) 0.0380(8) 0.0417(9) 0.0011(7) -0.0010(7) 0.0023(7)
C1 0.0367(9) 0.0370(8) 0.0460(9) 0.0035(7) -0.0033(7) -0.0001(7)
C7 0.0575(11) 0.0392(9) 0.0466(10) 0.0041(8) -0.0071(8) -0.0067(8)
C2 0.0475(11) 0.0409(9) 0.0503(10) 0.0061(8) -0.0039(9) 0.0015(8)
C20 0.0498(11) 0.0452(10) 0.0541(11) 0.0036(8) -0.0013(9) -0.0040(8)
C11 0.0659(12) 0.0430(10) 0.0521(11) 0.0094(8) -0.0091(9) -0.0036(9)
C24 0.0436(11) 0.0665(12) 0.0645(13) 0.0015(10) 0.0036(9) -0.0099(9)
C14 0.0417(10) 0.0471(10) 0.0769(14) -0.0087(10) 0.0025(9) 0.0005(8)
C8 0.0712(14) 0.0443(10) 0.0631(13) -0.0018(9) -0.0091(10) -0.0149(9)
C18 0.0516(11) 0.0392(10) 0.0760(13) 0.0036(9) -0.0007(10) 0.0030(8)
C21 0.0734(14) 0.0551(11) 0.0512(11) 0.0041(9) 0.0020(10) 0.0030(10)
C9 0.0681(13) 0.0596(12) 0.0567(12) -0.0144(10) -0.0170(10) -0.0042(10)
C10 0.0799(15) 0.0668(13) 0.0465(11) 0.0038(10) -0.0195(10) 0.0036(11)
C15 0.0403(11) 0.0760(15) 0.0925(17) -0.0131(13) -0.0002(11) 0.0037(10)
C23 0.0629(14) 0.0775(15) 0.0754(16) 0.0059(12) 0.0169(12) -0.0207(12)
C22 0.0838(17) 0.0638(13) 0.0604(14) 0.0098(10) 0.0235(12) -0.0043(12)
C16 0.0541(13) 0.0746(15) 0.0819(15) -0.0038(12) -0.0032(11) 0.0247(11)
C17 0.0673(14) 0.0432(11) 0.1014(18) 0.0027(11) 0.0006(13) 0.0157(10)
C3 0.0859(17) 0.0683(14) 0.0695(14) 0.0298(12) 0.0108(12) -0.0004(12)
C4 0.115(2) 0.113(2) 0.112(2) 0.0432(19) 0.0238(19) -0.0364(19)
O3 0.0484(7) 0.0422(7) 0.0630(8) -0.0031(6) 0.0069(6) 0.0052(6)

loop_
_atom_type_symbol
_atom_type_description
_atom_type_scat_dispersion_real
_atom_type_scat_dispersion_imag
_atom_type_scat_source
C C 0.0033 0.0016 'International Tables Vol C Tables 4.2.6.8 and 6.1.1.4'
H H 0.0000 0.0000 'International Tables Vol C Tables 4.2.6.8 and 6.1.1.4'
N N 0.0061 0.0033 'International Tables Vol C Tables 4.2.6.8 and 6.1.1.4'
O O 0.0106 0.0060 'International Tables Vol C Tables 4.2.6.8 and 6.1.1.4'

loop_
_geom_angle_atom_site_label_1
_geom_angle_atom_site_label_2
_geom_angle_atom_site_label_3
_geom_angle
_geom_angle_site_symmetry_1
_geom_angle_site_symmetry_3
_geom_angle_publ_flag
C2 O2 C3 117.19(16) . . ?
C12 N1 C6 128.94(13) . . ?
C5 N1 C6 122.45(13) . . ?
C5 N1 C12 108.47(13) . . ?
C12 N2 C1 107.32(13) . . ?
C19 N3 C1 124.35(14) . . ?
C7 C6 N1 118.41(15) . . ?
C7 C6 C11 120.90(16) . . ?
C11 C6 N1 120.68(15) . . ?
N1 C12 C13 123.15(14) . . ?
N2 C12 N1 114.65(14) . . ?
N2 C12 C13 122.18(14) . . ?
N1 C5 C1 104.80(13) . . ?
O3 C5 N1 127.36(16) . . ?
O3 C5 C1 127.79(15) . . ?
C20 C19 N3 124.66(16) . . ?
C20 C19 C24 117.76(17) . . ?
C24 C19 N3 117.54(16) . . ?
C14 C13 C12 123.41(15) . . ?
C14 C13 C18 118.93(16) . . ?
C18 C13 C12 117.61(15) . . ?
N2 C1 C5 104.60(13) . . ?
N2 C1 C2 108.48(13) . . ?
N3 C1 N2 115.23(13) . . ?
N3 C1 C5 114.95(14) . . ?
N3 C1 C2 107.32(13) . . ?
C5 C1 C2 105.75(13) . . ?
C6 C7 C8 119.71(17) . . ?
O2 C2 C1 109.73(15) . . ?
O1 C2 O2 125.89(17) . . ?
O1 C2 C1 124.37(16) . . ?
C21 C20 C19 120.90(18) . . ?
C6 C11 C10 118.63(17) . . ?
C23 C24 C19 120.8(2) . . ?
C15 C14 C13 120.51(18) . . ?
C9 C8 C7 119.99(18) . . ?
C17 C18 C13 120.19(18) . . ?
C22 C21 C20 120.8(2) . . ?
C8 C9 C10 119.85(18) . . ?
C9 C10 C11 120.91(18) . . ?
C16 C15 C14 120.1(2) . . ?
C24 C23 C22 121.0(2) . . ?
C21 C22 C23 118.8(2) . . ?
C15 C16 C17 120.00(19) . . ?
C16 C17 C18 120.2(2) . . ?
O2 C3 C4 107.4(2) . . ?

loop_
_geom_bond_atom_site_label_1
_geom_bond_atom_site_label_2
_geom_bond_distance
_geom_bond_site_symmetry_2
_geom_bond_publ_flag
O2 C2 1.319(2) . ?
O2 C3 1.452(2) . ?
N1 C6 1.436(2) . ?
N1 C12 1.408(2) . ?
N1 C5 1.375(2) . ?
O1 C2 1.188(2) . ?
N2 C12 1.281(2) . ?
N2 C1 1.473(2) . ?
N3 C19 1.391(2) . ?
N3 C1 1.422(2) . ?
C6 C7 1.370(2) . ?
C6 C11 1.373(2) . ?
C12 C13 1.469(2) . ?
C5 C1 1.538(2) . ?
C5 O3 1.2045(19) . ?
C19 C20 1.385(3) . ?
C19 C24 1.389(3) . ?
C13 C14 1.379(2) . ?
C13 C18 1.382(2) . ?
C1 C2 1.543(2) . ?
C7 C8 1.378(3) . ?
C20 C21 1.383(3) . ?
C11 C10 1.376(3) . ?
C24 C23 1.375(3) . ?
C14 C15 1.375(3) . ?
C8 C9 1.365(3) . ?
C18 C17 1.375(3) . ?
C21 C22 1.369(3) . ?
C9 C10 1.372(3) . ?
C15 C16 1.365(3) . ?
C23 C22 1.375(3) . ?
C16 C17 1.371(3) . ?
C3 C4 1.470(4) . ?
